data_4130467
loop_
_publ_author_name
'Zhang, Jiaheng'
'Dharavath, Srinivas'
'Mitchell, Lauren A.'
'Parrish, Damon A.'
'Shreeve, Jean'ne M.'

_publ_section_title
;
 Energetic Salts Based on 3,5-Bis(dinitromethyl)-1,2,4-triazole Monoanion
 and Dianion: Controllable Preparation, Characterization, and High
 Performance.
;
_journal_issue 24
_journal_name_full 'Journal of the American Chemical Society'
_journal_page_first 7500
_journal_page_last 7503
_journal_paper_doi 10.1021/jacs.6b03819
_journal_volume 138
_journal_year 2016
_chemical_formula_moiety '[C4 H2 N7 O8][NH4]'
_chemical_formula_sum 'C4 H6 N8 O8'
_chemical_formula_weight 294.17
_space_group_crystal_system monoclinic
_space_group_IT_number 14
_space_group_name_Hall '-P 2ybc'
_space_group_name_H-M_alt 'P 1 21/c 1'
_atom_sites_solution_hydrogens mixed
_audit_creation_method SHELXL-2014/7
_cell_angle_alpha 90
_cell_angle_beta 99.820(3)
_cell_angle_gamma 90
_cell_formula_units_Z 4
_cell_length_a 4.7794(9)
_cell_length_b 16.946(3)
_cell_length_c 12.510(2)
_cell_measurement_reflns_used 1343
_cell_measurement_temperature 150(2)
_cell_measurement_theta_max 24.185
_cell_measurement_theta_min 2.9175
_cell_volume 998.4(3)
_computing_cell_refinement 'Bruker APEX3 v2015.5-2 (Bruker, 2015)'
_computing_data_collection 'Bruker APEX3 v2015.5-2 (Bruker, 2015)'
_computing_data_reduction
;
Bruker SAINT v8.34A (Bruker, 2013), Bruker XPREP v2014/2 (Bruker, 2014)
;
_computing_molecular_graphics 'Bruker SHELXTL v2014/7 (Bruker, 2014)'
_computing_publication_material 'Bruker SHELXTL v2014/7 (Bruker, 2014)'
_computing_structure_refinement 'SHELXL-2014/7 (Sheldrick, 2014)'
_computing_structure_solution 'Bruker SHELXTL v2014/7 (Bruker, 2014)'
_diffrn_ambient_temperature 150(2)
_diffrn_measured_fraction_theta_full 0.999
_diffrn_measured_fraction_theta_max 0.973
_diffrn_measurement_device_type 'Bruker SMART APEX II CCD'
_diffrn_measurement_method '\w scans'
_diffrn_radiation_monochromator graphite
_diffrn_radiation_source 'fine focus sealed tube'
_diffrn_radiation_type MoK\a
_diffrn_radiation_wavelength 0.71073
_diffrn_reflns_av_R_equivalents 0.1089
_diffrn_reflns_av_unetI/netI 0.1221
_diffrn_reflns_Laue_measured_fraction_full 0.999
_diffrn_reflns_Laue_measured_fraction_max 0.973
_diffrn_reflns_limit_h_max 6
_diffrn_reflns_limit_h_min -6
_diffrn_reflns_limit_k_max 23
_diffrn_reflns_limit_k_min -22
_diffrn_reflns_limit_l_max 17
_diffrn_reflns_limit_l_min -17
_diffrn_reflns_number 11023
_diffrn_reflns_point_group_measured_fraction_full 0.999
_diffrn_reflns_point_group_measured_fraction_max 0.973
_diffrn_reflns_theta_full 25.242
_diffrn_reflns_theta_max 30.011
_diffrn_reflns_theta_min 2.404
_exptl_absorpt_coefficient_mu 0.187
_exptl_absorpt_correction_T_max 0.7460
_exptl_absorpt_correction_T_min 0.6623
_exptl_absorpt_correction_type multi-scan
_exptl_absorpt_process_details 'SADABS v2014/5 (Bruker, 2008)'
_exptl_crystal_colour yellow
_exptl_crystal_density_diffrn 1.957
_exptl_crystal_description needle
_exptl_crystal_F_000 600
_exptl_crystal_size_max 0.420
_exptl_crystal_size_mid 0.038
_exptl_crystal_size_min 0.038
_refine_diff_density_max 0.381
_refine_diff_density_min -0.448
_refine_diff_density_rms 0.090
_refine_ls_extinction_method none
_refine_ls_goodness_of_fit_ref 1.003
_refine_ls_hydrogen_treatment mixed
_refine_ls_matrix_type full
_refine_ls_number_parameters 193
_refine_ls_number_reflns 2841
_refine_ls_number_restraints 7
_refine_ls_restrained_S_all 1.002
_refine_ls_R_factor_all 0.1570
_refine_ls_R_factor_gt 0.0619
_refine_ls_shift/su_max 0.002
_refine_ls_shift/su_mean 0.000
_refine_ls_structure_factor_coef Fsqd
_refine_ls_weighting_details 'w=1/[\s^2^(Fo^2^)+(0.0449P)^2^+0.5295P] where P=(Fo^2^+2Fc^2^)/3'
_refine_ls_weighting_scheme calc
_refine_ls_wR_factor_gt 0.1019
_refine_ls_wR_factor_ref 0.1305
_reflns_Friedel_coverage 0.000
_reflns_number_gt 1481
_reflns_number_total 2841
_reflns_threshold_expression 'I > 2\s(I)'
_cod_data_source_file ja6b03819_si_003.cif
_cod_data_source_block shrv402b
_cod_original_sg_symbol_H-M 'P 21/c'
_cod_database_code 4130467
_shelx_shelxl_version_number 2014/7
_shelx_space_group_comment
;
The symmetry employed for this shelxl refinement is uniquely defined
by the following loop, which should always be used as a source of
symmetry information in preference to the above space-group names.
They are only intended as comments.
;
_shelx_estimated_absorpt_t_min 0.926
_shelx_estimated_absorpt_t_max 0.993

loop_
_space_group_symop_operation_xyz
'x, y, z'
'-x, y+1/2, -z+1/2'
'-x, -y, -z'
'x, -y-1/2, z-1/2'

loop_
_atom_site_label
_atom_site_type_symbol
_atom_site_fract_x
_atom_site_fract_y
_atom_site_fract_z
_atom_site_U_iso_or_equiv
_atom_site_adp_type
_atom_site_occupancy
_atom_site_site_symmetry_order
_atom_site_calc_flag
_atom_site_refinement_flags_posn
_atom_site_refinement_flags_adp
O1 O 0.9811(4) 0.65113(13) -0.29021(15) 0.0216(5) Uani 1 1 d . .
O2 O 1.2111(4) 0.59810(12) -0.14205(16) 0.0209(5) Uani 1 1 d . .
N3 N 1.0192(5) 0.64161(14) -0.18983(18) 0.0143(5) Uani 1 1 d . .
O4 O 0.5580(4) 0.74370(12) -0.26391(16) 0.0222(5) Uani 1 1 d . .
O5 O 0.5123(5) 0.76327(13) -0.09616(18) 0.0273(5) Uani 1 1 d . .
N6 N 0.6337(5) 0.73027(14) -0.16518(19) 0.0166(5) Uani 1 1 d . .
C7 C 0.8509(6) 0.67919(16) -0.1253(2) 0.0132(6) Uani 1 1 d . .
C8 C 0.8997(6) 0.66522(17) -0.0092(2) 0.0144(6) Uani 1 1 d . .
N9 N 1.0943(5) 0.69869(15) 0.06285(18) 0.0165(5) Uani 1 1 d . .
N10 N 1.0476(5) 0.66810(14) 0.15916(18) 0.0144(5) Uani 1 1 d . .
H10 H 1.1507 0.6801 0.2223 0.017 Uiso 1 1 calc R U
C11 C 0.8281(6) 0.61794(16) 0.1473(2) 0.0115(6) Uani 1 1 d . .
N12 N 0.7352(5) 0.61545(14) 0.03981(18) 0.0138(5) Uani 1 1 d . .
H12 H 0.5931 0.5867 0.0066 0.017 Uiso 1 1 calc R U
C13 C 0.7147(6) 0.57495(17) 0.2296(2) 0.0141(6) Uani 1 1 d . .
N14 N 0.4731(5) 0.52740(14) 0.20122(19) 0.0142(5) Uani 1 1 d . .
O15 O 0.3683(4) 0.52362(11) 0.10266(15) 0.0158(4) Uani 1 1 d . .
O16 O 0.3660(4) 0.49186(13) 0.27003(16) 0.0230(5) Uani 1 1 d . .
N17 N 0.8406(5) 0.58353(14) 0.33791(18) 0.0163(5) Uani 1 1 d . .
O18 O 0.7641(5) 0.54589(13) 0.41306(16) 0.0274(6) Uani 1 1 d . .
O19 O 1.0390(4) 0.63276(13) 0.35690(16) 0.0220(5) Uani 1 1 d . .
N20 N 0.4059(4) 0.62670(10) 0.56846(14) 0.0226(6) Uani 1 1 d D .
H20D H 0.334(2) 0.6332(3) 0.4986(2) 0.027 Uiso 1 1 d D U
H20C H 0.2892(8) 0.6456(3) 0.6106(3) 0.027 Uiso 1 1 d D U
H20B H 0.5598(8) 0.6533(2) 0.5988(8) 0.027 Uiso 1 1 d D U
H20A H 0.4337(11) 0.57547(10) 0.5820(4) 0.027 Uiso 1 1 d D U

loop_
_atom_site_aniso_label
_atom_site_aniso_U_11
_atom_site_aniso_U_22
_atom_site_aniso_U_33
_atom_site_aniso_U_23
_atom_site_aniso_U_13
_atom_site_aniso_U_12
O1 0.0246(12) 0.0305(13) 0.0108(10) -0.0011(9) 0.0065(9) -0.0032(10)
O2 0.0180(11) 0.0177(11) 0.0257(12) -0.0038(9) 0.0003(9) 0.0073(9)
N3 0.0145(12) 0.0127(12) 0.0163(13) -0.0015(9) 0.0044(10) -0.0033(10)
O4 0.0233(12) 0.0185(11) 0.0214(12) 0.0047(9) -0.0057(9) -0.0007(10)
O5 0.0273(13) 0.0233(13) 0.0343(13) -0.0032(10) 0.0135(11) 0.0087(10)
N6 0.0160(13) 0.0127(12) 0.0206(14) 0.0022(10) 0.0019(11) -0.0016(10)
C7 0.0149(15) 0.0109(14) 0.0143(14) 0.0001(11) 0.0039(11) 0.0022(12)
C8 0.0168(15) 0.0107(14) 0.0159(14) 0.0003(11) 0.0034(12) 0.0034(12)
N9 0.0186(13) 0.0163(13) 0.0155(12) -0.0015(10) 0.0055(10) -0.0039(11)
N10 0.0161(12) 0.0168(13) 0.0103(11) -0.0020(10) 0.0024(9) -0.0010(11)
C11 0.0129(14) 0.0085(13) 0.0127(14) -0.0027(10) 0.0011(11) 0.0017(11)
N12 0.0156(12) 0.0125(12) 0.0134(12) 0.0000(9) 0.0028(10) -0.0031(10)
C13 0.0183(15) 0.0103(14) 0.0135(14) 0.0001(11) 0.0024(12) -0.0019(12)
N14 0.0163(13) 0.0102(12) 0.0164(13) 0.0006(10) 0.0036(10) 0.0026(10)
O15 0.0190(11) 0.0163(11) 0.0107(10) -0.0012(8) -0.0015(8) -0.0018(9)
O16 0.0244(12) 0.0255(13) 0.0201(11) 0.0066(9) 0.0064(9) -0.0062(10)
N17 0.0195(14) 0.0145(13) 0.0145(12) -0.0002(10) 0.0020(10) -0.0020(11)
O18 0.0390(14) 0.0280(13) 0.0149(11) 0.0040(9) 0.0034(10) -0.0101(11)
O19 0.0241(12) 0.0228(12) 0.0169(11) -0.0012(9) -0.0030(9) -0.0074(10)
N20 0.0253(15) 0.0270(15) 0.0142(13) -0.0018(11) -0.0002(11) 0.0024(12)

loop_
_atom_type_symbol
_atom_type_description
_atom_type_scat_dispersion_real
_atom_type_scat_dispersion_imag
_atom_type_scat_source
C C 0.0033 0.0016 'International Tables Vol C Tables 4.2.6.8 and 6.1.1.4'
H H 0.0000 0.0000 'International Tables Vol C Tables 4.2.6.8 and 6.1.1.4'
N N 0.0061 0.0033 'International Tables Vol C Tables 4.2.6.8 and 6.1.1.4'
O O 0.0106 0.0060 'International Tables Vol C Tables 4.2.6.8 and 6.1.1.4'

loop_
_geom_angle_atom_site_label_1
_geom_angle_atom_site_label_2
_geom_angle_atom_site_label_3
_geom_angle
O2 N3 O1 121.9(2)
O2 N3 C7 116.4(2)
O1 N3 C7 121.7(2)
O4 N6 O5 120.8(2)
O4 N6 C7 123.1(2)
O5 N6 C7 116.1(2)
N6 C7 N3 123.6(2)
N6 C7 C8 116.6(2)
N3 C7 C8 119.8(2)
N9 C8 N12 110.7(2)
N9 C8 C7 126.4(3)
N12 C8 C7 122.9(3)
C8 N9 N10 103.9(2)
C11 N10 N9 112.7(2)
C11 N10 H10 123.6
N9 N10 H10 123.6
N10 C11 N12 104.5(2)
N10 C11 C13 128.7(2)
N12 C11 C13 126.8(3)
C11 N12 C8 108.2(2)
C11 N12 H12 125.9
C8 N12 H12 125.9
N17 C13 N14 120.4(2)
N17 C13 C11 119.3(2)
N14 C13 C11 120.2(2)
O16 N14 O15 121.3(2)
O16 N14 C13 121.8(2)
O15 N14 C13 116.9(2)
O18 N17 O19 120.6(2)
O18 N17 C13 123.3(2)
O19 N17 C13 116.1(2)
H20D N20 H20C 111.0(8)
H20D N20 H20B 120.7(9)
H20C N20 H20B 97.0(7)
H20D N20 H20A 109.10(3)
H20C N20 H20A 109.10(3)
H20B N20 H20A 109.10(3)

loop_
_geom_bond_atom_site_label_1
_geom_bond_atom_site_label_2
_geom_bond_distance
O1 N3 1.248(3)
O2 N3 1.247(3)
N3 C7 1.388(3)
O4 N6 1.247(3)
O5 N6 1.251(3)
N6 C7 1.378(4)
C7 C8 1.450(4)
C8 N9 1.309(4)
C8 N12 1.367(4)
N9 N10 1.364(3)
N10 C11 1.339(4)
N10 H10 0.8800
C11 N12 1.343(3)
C11 C13 1.440(4)
N12 H12 0.8800
C13 N17 1.394(4)
C13 N14 1.403(4)
N14 O16 1.231(3)
N14 O15 1.251(3)
N17 O18 1.242(3)
N17 O19 1.255(3)
N20 H20D 0.89000(18)
N20 H20C 0.89000(15)
N20 H20B 0.89000(16)
N20 H20A 0.8900(2)

loop_
_geom_hbond_atom_site_label_D
_geom_hbond_atom_site_label_H
_geom_hbond_atom_site_label_A
_geom_hbond_distance_DH
_geom_hbond_distance_HA
_geom_hbond_distance_DA
_geom_hbond_angle_DHA
_geom_hbond_site_symmetry_A
N10 H10 O4 0.88 2.32 2.883(3) 122.0 4_676
N10 H10 O19 0.88 2.02 2.552(3) 118.0 .
N12 H12 O2 0.88 2.38 3.097(3) 138.7 1_455
N12 H12 O15 0.88 2.04 2.566(3) 116.9 .
N12 H12 O15 0.88 2.34 2.945(3) 125.8 3_665
N20 H20D O5 0.8900(2) 2.358(8) 2.887(3) 118.2(7) 4_576
N20 H20D O19 0.8900(2) 2.067(5) 2.917(3) 159.3(11) 1_455
N20 H20C O1 0.8900(2) 2.083(3) 2.940(3) 161.3(5) 1_456
N20 H20B O1 0.8900(2) 2.243(4) 3.032(3) 147.6(5) 1_556
N20 H20B O4 0.8900(2) 2.303(8) 2.887(3) 123.1(7) 1_556
N20 H20A O16 0.8900(2) 2.245(5) 2.925(3) 132.9(4) 3_666
N20 H20A O18 0.8900(2) 2.269(4) 3.055(3) 147.1(4) 3_666

loop_
_geom_torsion_atom_site_label_1
_geom_torsion_atom_site_label_2
_geom_torsion_atom_site_label_3
_geom_torsion_atom_site_label_4
_geom_torsion
O4 N6 C7 N3 4.4(4)
O5 N6 C7 N3 -175.8(2)
O4 N6 C7 C8 -175.5(2)
O5 N6 C7 C8 4.4(4)
O2 N3 C7 N6 178.7(2)
O1 N3 C7 N6 -1.0(4)
O2 N3 C7 C8 -1.4(4)
O1 N3 C7 C8 178.9(3)
N6 C7 C8 N9 -99.2(3)
N3 C7 C8 N9 81.0(4)
N6 C7 C8 N12 78.6(4)
N3 C7 C8 N12 -101.3(3)
N12 C8 N9 N10 0.2(3)
C7 C8 N9 N10 178.2(3)
C8 N9 N10 C11 -0.8(3)
N9 N10 C11 N12 1.1(3)
N9 N10 C11 C13 -179.5(3)
N10 C11 N12 C8 -0.9(3)
C13 C11 N12 C8 179.7(3)
N9 C8 N12 C11 0.5(3)
C7 C8 N12 C11 -177.6(3)
N10 C11 C13 N17 -0.4(5)
N12 C11 C13 N17 178.9(3)
N10 C11 C13 N14 177.1(3)
N12 C11 C13 N14 -3.6(4)
N17 C13 N14 O16 -0.3(4)
C11 C13 N14 O16 -177.7(3)
N17 C13 N14 O15 178.7(2)
C11 C13 N14 O15 1.2(4)
N14 C13 N17 O18 5.9(4)
C11 C13 N17 O18 -176.6(3)
N14 C13 N17 O19 -173.6(2)
C11 C13 N17 O19 3.9(4)
